data_4129007
loop_
_publ_author_name
'Mokhtarzadeh, Charles C.'
'Chan, Chinglin'
'Moore, Curtis E.'
'Rheingold, Arnold L.'
'Figueroa, Joshua S.'

_publ_section_title
;
 Side-On Coordination of Nitrous Oxide to a Mononuclear Cobalt Center.
;
_journal_issue 38
_journal_name_full 'Journal of the American Chemical Society'
_journal_page_first 15003
_journal_page_last 15007
_journal_paper_doi 10.1021/jacs.9b08241
_journal_volume 141
_journal_year 2019
_chemical_formula_moiety 'C65 H79 Co N P'
_chemical_formula_sum 'C65 H79 Co N P'
_chemical_formula_weight 964.19
_space_group_crystal_system monoclinic
_space_group_IT_number 14
_space_group_name_Hall '-P 2ybc'
_space_group_name_H-M_alt 'P 1 21/c 1'
_atom_sites_solution_hydrogens geom
_atom_sites_solution_primary dual
_audit_creation_date 2016-09-03
_audit_creation_method
;
Olex2 1.2-beta
(compiled 2016.08.25 svn.r3337 for OlexSys, GUI svn.r5221)
;
_audit_update_record
;
2016-09-19 # Formatted by publCIF

;
_cell_angle_alpha 90
_cell_angle_beta 90.367(5)
_cell_angle_gamma 90
_cell_formula_units_Z 4
_cell_length_a 13.5984(11)
_cell_length_b 17.6290(12)
_cell_length_c 23.0085(18)
_cell_measurement_reflns_used 2147
_cell_measurement_temperature 100
_cell_measurement_theta_max 21.191
_cell_measurement_theta_min 2.474
_cell_volume 5515.6(7)
_computing_cell_refinement 'SAINT v8.34A (Bruker, 2013)'
_computing_data_collection 'APEX2 v2013.6-2 (Bruker, 2013)'
_computing_data_reduction 'SAINT v8.34A (Bruker, 2013)'
_computing_molecular_graphics 'Olex2 (Dolomanov et al., 2009)'
_computing_publication_material 'Olex2 (Dolomanov et al., 2009)'
_computing_structure_refinement 'XL (Sheldrick, 2008)'
_computing_structure_solution 'XT (Sheldrick, 2008)'
_diffrn_ambient_temperature 100
_diffrn_detector 'Bruker APEX CCD'
_diffrn_detector_area_resol_mean 8.0
_diffrn_detector_type 'CCD Area Detector'
_diffrn_measured_fraction_theta_full 0.998
_diffrn_measured_fraction_theta_max 0.994
_diffrn_measurement_device 'Kappa Four-Circle Diffractometer'
_diffrn_measurement_device_type 'Bruker X8 APEX'
_diffrn_measurement_method '\w and \f scans'
_diffrn_radiation_monochromator graphite
_diffrn_radiation_probe x-ray
_diffrn_radiation_type MoK\a
_diffrn_radiation_wavelength 0.71073
_diffrn_reflns_av_R_equivalents 0.0839
_diffrn_reflns_av_unetI/netI 0.1290
_diffrn_reflns_Laue_measured_fraction_full 0.998
_diffrn_reflns_Laue_measured_fraction_max 0.994
_diffrn_reflns_limit_h_max 16
_diffrn_reflns_limit_h_min -16
_diffrn_reflns_limit_k_max 21
_diffrn_reflns_limit_k_min -19
_diffrn_reflns_limit_l_max 27
_diffrn_reflns_limit_l_min -23
_diffrn_reflns_number 25806
_diffrn_reflns_point_group_measured_fraction_full 0.998
_diffrn_reflns_point_group_measured_fraction_max 0.994
_diffrn_reflns_theta_full 25.242
_diffrn_reflns_theta_max 25.327
_diffrn_reflns_theta_min 2.312
_diffrn_source 'sealed tube'
_diffrn_source_type fine-focus
_diffrn_standards_number 0
_exptl_absorpt_coefficient_mu 0.380
_exptl_absorpt_correction_T_max 0.7452
_exptl_absorpt_correction_T_min 0.6352
_exptl_absorpt_correction_type multi-scan
_exptl_absorpt_process_details
;
SADABS-2014/5 (Bruker,2014/5) was used for absorption correction.
wR2(int) was 0.0540 before and 0.0485 after correction.
The Ratio of minimum to maximum transmission is 0.8524.
The \l/2 correction factor is 0.00150.
;
_exptl_crystal_colour 'dull dark orange'
_exptl_crystal_colour_lustre dull
_exptl_crystal_colour_modifier dark
_exptl_crystal_colour_primary orange
_exptl_crystal_density_diffrn 1.161
_exptl_crystal_description block
_exptl_crystal_F_000 2072
_exptl_crystal_size_max 0.62
_exptl_crystal_size_mid 0.44
_exptl_crystal_size_min 0.05
_refine_diff_density_max 0.762
_refine_diff_density_min -0.408
_refine_diff_density_rms 0.071
_refine_ls_extinction_method none
_refine_ls_goodness_of_fit_ref 1.000
_refine_ls_hydrogen_treatment constr
_refine_ls_matrix_type full
_refine_ls_number_parameters 630
_refine_ls_number_reflns 10028
_refine_ls_number_restraints 0
_refine_ls_restrained_S_all 1.000
_refine_ls_R_factor_all 0.1271
_refine_ls_R_factor_gt 0.0580
_refine_ls_shift/su_max 0.001
_refine_ls_shift/su_mean 0.000
_refine_ls_structure_factor_coef Fsqd
_refine_ls_weighting_details 'w=1/[\s^2^(Fo^2^)+(0.0493P)^2^] where P=(Fo^2^+2Fc^2^)/3'
_refine_ls_weighting_scheme calc
_refine_ls_wR_factor_gt 0.1076
_refine_ls_wR_factor_ref 0.1287
_reflns_Friedel_coverage 0.000
_reflns_number_gt 5841
_reflns_number_total 10028
_reflns_threshold_expression 'I > 2\s(I)'
_cod_data_source_file ja9b08241_si_002.cif
_cod_data_source_block jfig1383
_cod_database_code 4129007
_shelx_space_group_comment
;
The symmetry employed for this shelxl refinement is uniquely defined
by the following loop, which should always be used as a source of
symmetry information in preference to the above space-group names.
They are only intended as comments.
;
_olex2_refinement_description
;
1. Fixed Uiso
 At 1.2 times of:
  All C(H) groups
 At 1.5 times of:
  All C(H,H,H) groups
2.a Ternary CH refined with riding coordinates:
 C35(H35), C25(H25), C20(H20), C30(H30), C10(H10), C15(H15)
2.b Aromatic/amide H refined with riding coordinates:
 C6(H6), C53(H53), C61(H61), C28(H28), C55(H55), C62(H62), C33(H33), C59(H59),
 C5(H5), C64(H64), C65(H65), C18(H18), C49(H49), C52(H52), C58(H58), C63(H63),
 C56(H56), C57(H57), C50(H50), C13(H13), C4(H4), C51(H51)
2.c Idealised Me refined as rotating group:
 C41(H41A,H41B,H41C), C43(H43A,H43B,H43C), C26(H26A,H26B,H26C), C39(H39A,H39B,
 H39C), C32(H32A,H32B,H32C), C27(H27A,H27B,H27C), C31(H31A,H31B,H31C), C11(H11A,
 H11B,H11C), C47(H47A,H47B,H47C), C37(H37A,H37B,H37C), C21(H21A,H21B,H21C),
 C45(H45A,H45B,H45C), C12(H12A,H12B,H12C), C22(H22A,H22B,H22C), C36(H36A,H36B,
 H36C), C17(H17A,H17B,H17C), C16(H16A,H16B,H16C)
;
_shelx_shelxl_version_number 2014/7
_olex2_submission_special_instructions 'No special instructions were received'

loop_
_space_group_symop_operation_xyz
'x, y, z'
'-x, y+1/2, -z+1/2'
'-x, -y, -z'
'x, -y-1/2, z-1/2'

loop_
_atom_site_label
_atom_site_type_symbol
_atom_site_fract_x
_atom_site_fract_y
_atom_site_fract_z
_atom_site_U_iso_or_equiv
_atom_site_adp_type
_atom_site_occupancy
_atom_site_site_symmetry_order
_atom_site_calc_flag
_atom_site_refinement_flags_posn
Co1 Co 0.75864(3) 0.33104(3) 0.27063(2) 0.01690(14) Uani 1 1 d .
P1 P 0.85534(6) 0.41699(5) 0.30425(4) 0.0160(2) Uani 1 1 d .
N1 N 0.6689(2) 0.28334(15) 0.38031(12) 0.0153(7) Uani 1 1 d .
C40 C 0.7706(3) 0.3417(2) 0.17782(14) 0.0191(8) Uani 1 1 d .
C23 C 0.7590(2) 0.24388(18) 0.48832(13) 0.0138(8) Uani 1 1 d .
C1 C 0.7032(2) 0.30864(18) 0.33627(15) 0.0150(8) Uani 1 1 d .
C42 C 0.8372(3) 0.2838(2) 0.19922(14) 0.0196(8) Uani 1 1 d .
C54 C 0.9680(2) 0.38134(19) 0.34054(14) 0.0152(8) Uani 1 1 d .
C7 C 0.6575(2) 0.27618(18) 0.48499(14) 0.0158(8) Uani 1 1 d .
C38 C 0.6738(3) 0.3205(2) 0.19286(14) 0.0197(8) Uani 1 1 d .
C44 C 0.7807(3) 0.2279(2) 0.22713(15) 0.0242(9) Uani 1 1 d .
C60 C 0.9076(2) 0.48109(19) 0.25013(14) 0.0171(8) Uani 1 1 d .
C6 C 0.6033(2) 0.28816(19) 0.53545(15) 0.0197(9) Uani 1 1 d .
H6 H 0.6335 0.2799 0.5722 0.024 Uiso 1 1 calc R
C8 C 0.4528(2) 0.30607(19) 0.37150(15) 0.0177(8) Uani 1 1 d .
C53 C 0.7358(2) 0.4740(2) 0.39481(15) 0.0206(9) Uani 1 1 d .
H53 H 0.6991 0.4285 0.3900 0.025 Uiso 1 1 calc R
C24 C 0.8377(2) 0.28709(19) 0.51061(14) 0.0162(8) Uani 1 1 d .
C61 C 1.0010(2) 0.4708(2) 0.22661(14) 0.0195(8) Uani 1 1 d .
H61 H 1.0410 0.4304 0.2404 0.023 Uiso 1 1 calc R
C48 C 0.8148(2) 0.48787(19) 0.35877(14) 0.0169(8) Uani 1 1 d .
C34 C 0.7742(2) 0.1679(2) 0.47180(13) 0.0164(8) Uani 1 1 d .
C19 C 0.4374(2) 0.3717(2) 0.33851(15) 0.0203(9) Uani 1 1 d .
C28 C 0.9296(2) 0.2528(2) 0.51660(14) 0.0189(8) Uani 1 1 d .
H28 H 0.9827 0.2819 0.5318 0.023 Uiso 1 1 calc R
C2 C 0.6116(2) 0.29066(18) 0.43044(14) 0.0158(8) Uani 1 1 d .
C55 C 0.9751(3) 0.30509(19) 0.35363(15) 0.0214(9) Uani 1 1 d .
H55 H 0.9218 0.2722 0.3446 0.026 Uiso 1 1 calc R
C35 C 0.6893(2) 0.11771(19) 0.45033(14) 0.0196(9) Uani 1 1 d .
H35 H 0.6414 0.1521 0.4303 0.024 Uiso 1 1 calc R
C25 C 0.8262(2) 0.36931(18) 0.52869(14) 0.0172(8) Uani 1 1 d .
H25 H 0.7612 0.3877 0.5136 0.021 Uiso 1 1 calc R
C62 C 1.0367(3) 0.5184(2) 0.18357(15) 0.0230(9) Uani 1 1 d .
H62 H 1.1004 0.5102 0.1680 0.028 Uiso 1 1 calc R
C33 C 0.8680(2) 0.1374(2) 0.47825(14) 0.0179(8) Uani 1 1 d .
H33 H 0.8787 0.0865 0.4664 0.022 Uiso 1 1 calc R
C3 C 0.5101(3) 0.30785(18) 0.42741(15) 0.0175(8) Uani 1 1 d .
C46 C 0.6795(3) 0.2514(2) 0.22456(14) 0.0229(9) Uani 1 1 d .
C59 C 1.0472(3) 0.4283(2) 0.35611(16) 0.0260(9) Uani 1 1 d .
H59 H 1.0430 0.4813 0.3490 0.031 Uiso 1 1 calc R
C29 C 0.9467(2) 0.17804(19) 0.50126(14) 0.0182(8) Uani 1 1 d .
C5 C 0.5064(3) 0.3118(2) 0.53301(15) 0.0253(9) Uani 1 1 d .
H5 H 0.4716 0.3226 0.5677 0.030 Uiso 1 1 calc R
C41 C 0.7971(3) 0.4040(2) 0.13693(14) 0.0249(9) Uani 1 1 d .
H41A H 0.7496 0.4455 0.1406 0.037 Uiso 1 1 calc GR
H41B H 0.7961 0.3847 0.0970 0.037 Uiso 1 1 calc GR
H41C H 0.8632 0.4228 0.1464 0.037 Uiso 1 1 calc GR
C20 C 0.4807(3) 0.4483(2) 0.35624(16) 0.0238(9) Uani 1 1 d .
H20 H 0.5308 0.4385 0.3873 0.029 Uiso 1 1 calc R
C64 C 0.8872(3) 0.5891(2) 0.18602(16) 0.0276(10) Uani 1 1 d .
H64 H 0.8481 0.6301 0.1723 0.033 Uiso 1 1 calc R
C65 C 0.8511(3) 0.54132(19) 0.22856(14) 0.0214(9) Uani 1 1 d .
H65 H 0.7869 0.5495 0.2434 0.026 Uiso 1 1 calc R
C18 C 0.3772(2) 0.3675(2) 0.28862(15) 0.0256(9) Uani 1 1 d .
H18 H 0.3668 0.4120 0.2661 0.031 Uiso 1 1 calc R
C49 C 0.8653(3) 0.55629(19) 0.36654(15) 0.0226(9) Uani 1 1 d .
H49 H 0.9185 0.5683 0.3416 0.027 Uiso 1 1 calc R
C52 C 0.7090(3) 0.5249(2) 0.43779(16) 0.0298(10) Uani 1 1 d .
H52 H 0.6544 0.5141 0.4620 0.036 Uiso 1 1 calc R
C43 C 0.9451(3) 0.2799(2) 0.18752(15) 0.0293(10) Uani 1 1 d .
H43A H 0.9722 0.3314 0.1861 0.044 Uiso 1 1 calc GR
H43B H 0.9561 0.2546 0.1502 0.044 Uiso 1 1 calc GR
H43C H 0.9778 0.2513 0.2186 0.044 Uiso 1 1 calc GR
C58 C 1.1311(3) 0.3987(2) 0.38158(16) 0.0280(10) Uani 1 1 d .
H58 H 1.1844 0.4313 0.3911 0.034 Uiso 1 1 calc R
C26 C 0.8254(3) 0.3766(2) 0.59531(14) 0.0228(9) Uani 1 1 d .
H26A H 0.7730 0.3446 0.6112 0.034 Uiso 1 1 calc GR
H26B H 0.8136 0.4296 0.6061 0.034 Uiso 1 1 calc GR
H26C H 0.8890 0.3602 0.6111 0.034 Uiso 1 1 calc GR
C63 C 0.9799(3) 0.5776(2) 0.16345(15) 0.0254(9) Uani 1 1 d .
H63 H 1.0044 0.6104 0.1341 0.030 Uiso 1 1 calc R
C56 C 1.1381(3) 0.3227(2) 0.39313(15) 0.0263(9) Uani 1 1 d .
H56 H 1.1963 0.3024 0.4100 0.032 Uiso 1 1 calc R
C57 C 1.0597(3) 0.2758(2) 0.37997(16) 0.0288(10) Uani 1 1 d .
H57 H 1.0633 0.2233 0.3889 0.035 Uiso 1 1 calc R
C9 C 0.4081(2) 0.2370(2) 0.35483(15) 0.0222(9) Uani 1 1 d .
C50 C 0.8394(3) 0.6065(2) 0.40939(16) 0.0272(10) Uani 1 1 d .
H50 H 0.8756 0.6522 0.4142 0.033 Uiso 1 1 calc R
C13 C 0.3484(2) 0.2368(2) 0.30497(16) 0.0256(9) Uani 1 1 d .
H13 H 0.3175 0.1907 0.2938 0.031 Uiso 1 1 calc R
C30 C 1.0451(2) 0.1387(2) 0.50957(15) 0.0230(9) Uani 1 1 d .
H30 H 1.0638 0.1149 0.4718 0.028 Uiso 1 1 calc R
C39 C 0.5806(3) 0.3609(2) 0.17476(15) 0.0294(10) Uani 1 1 d .
H39A H 0.5300 0.3531 0.2043 0.044 Uiso 1 1 calc GR
H39B H 0.5574 0.3406 0.1375 0.044 Uiso 1 1 calc GR
H39C H 0.5938 0.4153 0.1707 0.044 Uiso 1 1 calc GR
C14 C 0.3326(3) 0.3004(2) 0.27146(16) 0.0270(10) Uani 1 1 d .
C4 C 0.4608(3) 0.3196(2) 0.47947(15) 0.0240(9) Uani 1 1 d .
H4 H 0.3933 0.3334 0.4782 0.029 Uiso 1 1 calc R
C10 C 0.4202(2) 0.1651(2) 0.39076(15) 0.0239(9) Uani 1 1 d .
H10 H 0.4817 0.1711 0.4144 0.029 Uiso 1 1 calc R
C32 C 1.0358(3) 0.0758(2) 0.55482(17) 0.0325(10) Uani 1 1 d .
H32A H 1.0224 0.0983 0.5929 0.049 Uiso 1 1 calc GR
H32B H 1.0974 0.0470 0.5568 0.049 Uiso 1 1 calc GR
H32C H 0.9818 0.0418 0.5438 0.049 Uiso 1 1 calc GR
C27 C 0.9063(3) 0.4204(2) 0.50338(15) 0.0259(9) Uani 1 1 d .
H27A H 0.9699 0.4074 0.5210 0.039 Uiso 1 1 calc GR
H27B H 0.8907 0.4735 0.5117 0.039 Uiso 1 1 calc GR
H27C H 0.9094 0.4129 0.4612 0.039 Uiso 1 1 calc GR
C31 C 1.1283(3) 0.1912(2) 0.52846(16) 0.0316(10) Uani 1 1 d .
H31A H 1.1341 0.2330 0.5006 0.047 Uiso 1 1 calc GR
H31B H 1.1901 0.1627 0.5299 0.047 Uiso 1 1 calc GR
H31C H 1.1140 0.2118 0.5671 0.047 Uiso 1 1 calc GR
C51 C 0.7612(3) 0.5911(2) 0.44563(17) 0.0307(10) Uani 1 1 d .
H51 H 0.7438 0.6257 0.4755 0.037 Uiso 1 1 calc R
C11 C 0.4323(3) 0.0930(2) 0.35429(18) 0.0352(10) Uani 1 1 d .
H11A H 0.3697 0.0809 0.3350 0.053 Uiso 1 1 calc GR
H11B H 0.4517 0.0508 0.3796 0.053 Uiso 1 1 calc GR
H11C H 0.4831 0.1012 0.3249 0.053 Uiso 1 1 calc GR
C47 C 0.5940(3) 0.2055(2) 0.24596(16) 0.0335(10) Uani 1 1 d .
H47A H 0.6133 0.1782 0.2813 0.050 Uiso 1 1 calc GR
H47B H 0.5741 0.1691 0.2160 0.050 Uiso 1 1 calc GR
H47C H 0.5388 0.2394 0.2545 0.050 Uiso 1 1 calc GR
C37 C 0.7192(3) 0.0583(2) 0.40599(17) 0.0396(11) Uani 1 1 d .
H37A H 0.7569 0.0824 0.3749 0.059 Uiso 1 1 calc GR
H37B H 0.6602 0.0345 0.3895 0.059 Uiso 1 1 calc GR
H37C H 0.7598 0.0195 0.4250 0.059 Uiso 1 1 calc GR
C21 C 0.5323(3) 0.4885(2) 0.30685(16) 0.0300(10) Uani 1 1 d .
H21A H 0.5840 0.4556 0.2914 0.045 Uiso 1 1 calc GR
H21B H 0.5616 0.5357 0.3212 0.045 Uiso 1 1 calc GR
H21C H 0.4846 0.5001 0.2760 0.045 Uiso 1 1 calc GR
C45 C 0.8183(3) 0.1549(2) 0.25245(16) 0.0351(11) Uani 1 1 d .
H45A H 0.8888 0.1596 0.2608 0.053 Uiso 1 1 calc GR
H45B H 0.8076 0.1136 0.2246 0.053 Uiso 1 1 calc GR
H45C H 0.7831 0.1437 0.2885 0.053 Uiso 1 1 calc GR
C12 C 0.3356(3) 0.1542(2) 0.43327(17) 0.0351(10) Uani 1 1 d .
H12A H 0.3326 0.1978 0.4596 0.053 Uiso 1 1 calc GR
H12B H 0.3464 0.1078 0.4559 0.053 Uiso 1 1 calc GR
H12C H 0.2736 0.1501 0.4116 0.053 Uiso 1 1 calc GR
C22 C 0.3998(3) 0.4986(2) 0.38285(18) 0.0381(11) Uani 1 1 d .
H22A H 0.3499 0.5100 0.3532 0.057 Uiso 1 1 calc GR
H22B H 0.4291 0.5460 0.3970 0.057 Uiso 1 1 calc GR
H22C H 0.3690 0.4718 0.4153 0.057 Uiso 1 1 calc GR
C15 C 0.2669(3) 0.2944(2) 0.21677(17) 0.0384(11) Uani 1 1 d .
H15 H 0.2056 0.2667 0.2278 0.046 Uiso 1 1 calc R
C36 C 0.6351(3) 0.0819(3) 0.50045(17) 0.0552(14) Uani 1 1 d .
H36A H 0.6779 0.0448 0.5197 0.083 Uiso 1 1 calc GR
H36B H 0.5759 0.0564 0.4858 0.083 Uiso 1 1 calc GR
H36C H 0.6163 0.1213 0.5283 0.083 Uiso 1 1 calc GR
C17 C 0.3187(4) 0.2479(3) 0.1707(2) 0.0646(16) Uani 1 1 d .
H17A H 0.3805 0.2728 0.1603 0.097 Uiso 1 1 calc GR
H17B H 0.2764 0.2439 0.1362 0.097 Uiso 1 1 calc GR
H17C H 0.3325 0.1971 0.1860 0.097 Uiso 1 1 calc GR
C16 C 0.2372(4) 0.3702(3) 0.1936(2) 0.087(2) Uani 1 1 d .
H16A H 0.2092 0.4007 0.2250 0.130 Uiso 1 1 calc GR
H16B H 0.1880 0.3635 0.1628 0.130 Uiso 1 1 calc GR
H16C H 0.2950 0.3961 0.1779 0.130 Uiso 1 1 calc GR

loop_
_atom_site_aniso_label
_atom_site_aniso_U_11
_atom_site_aniso_U_22
_atom_site_aniso_U_33
_atom_site_aniso_U_23
_atom_site_aniso_U_13
_atom_site_aniso_U_12
Co1 0.0191(3) 0.0197(3) 0.0119(2) -0.0008(2) -0.00032(19) -0.0034(2)
P1 0.0160(5) 0.0178(5) 0.0141(5) 0.0007(4) -0.0009(4) -0.0014(4)
N1 0.0164(16) 0.0163(17) 0.0133(16) -0.0012(14) -0.0024(13) -0.0019(13)
C40 0.026(2) 0.022(2) 0.0088(18) -0.0022(17) -0.0019(15) -0.0043(17)
C23 0.0191(19) 0.0159(19) 0.0064(18) 0.0011(16) 0.0020(15) 0.0024(16)
C1 0.0100(18) 0.017(2) 0.018(2) -0.0033(17) -0.0058(15) -0.0008(15)
C42 0.025(2) 0.024(2) 0.0105(19) -0.0041(17) -0.0001(16) -0.0035(18)
C54 0.018(2) 0.017(2) 0.0108(18) -0.0029(16) 0.0006(15) 0.0024(16)
C7 0.020(2) 0.0113(18) 0.0163(19) -0.0038(16) -0.0004(16) -0.0013(15)
C38 0.023(2) 0.026(2) 0.0100(18) -0.0018(17) -0.0045(15) -0.0064(17)
C44 0.036(2) 0.022(2) 0.015(2) -0.0056(18) -0.0022(18) 0.0018(18)
C60 0.018(2) 0.019(2) 0.0149(19) -0.0019(17) -0.0017(15) -0.0001(16)
C6 0.020(2) 0.024(2) 0.015(2) -0.0027(17) -0.0007(16) -0.0027(17)
C8 0.0136(19) 0.021(2) 0.018(2) 0.0015(17) -0.0013(15) 0.0021(16)
C53 0.018(2) 0.021(2) 0.022(2) -0.0012(18) 0.0000(16) -0.0014(17)
C24 0.020(2) 0.021(2) 0.0071(18) 0.0015(16) -0.0010(15) 0.0009(16)
C61 0.021(2) 0.017(2) 0.021(2) -0.0016(17) -0.0024(16) -0.0031(16)
C48 0.018(2) 0.017(2) 0.0153(19) 0.0002(16) -0.0071(16) 0.0001(16)
C34 0.0156(18) 0.022(2) 0.0111(18) 0.0017(17) -0.0001(14) -0.0028(17)
C19 0.0105(19) 0.026(2) 0.024(2) -0.0059(18) 0.0033(16) 0.0022(16)
C28 0.0169(19) 0.022(2) 0.018(2) 0.0002(17) -0.0029(16) -0.0025(16)
C2 0.018(2) 0.0134(19) 0.0161(19) -0.0028(16) 0.0010(16) -0.0025(15)
C55 0.025(2) 0.017(2) 0.022(2) -0.0031(17) -0.0017(17) -0.0017(16)
C35 0.021(2) 0.019(2) 0.019(2) -0.0049(17) -0.0039(16) 0.0018(16)
C25 0.0177(19) 0.015(2) 0.019(2) 0.0009(17) -0.0024(16) 0.0013(16)
C62 0.019(2) 0.025(2) 0.026(2) 0.0007(19) 0.0030(17) -0.0076(17)
C33 0.023(2) 0.0159(19) 0.0144(19) -0.0032(16) -0.0006(16) 0.0039(16)
C3 0.022(2) 0.0102(19) 0.020(2) -0.0010(16) -0.0015(16) 0.0015(15)
C46 0.031(2) 0.024(2) 0.013(2) -0.0027(18) -0.0023(17) -0.0073(18)
C59 0.030(2) 0.016(2) 0.033(2) 0.0054(18) -0.0082(18) -0.0040(17)
C29 0.0183(19) 0.022(2) 0.0140(19) -0.0004(17) -0.0030(15) 0.0001(16)
C5 0.020(2) 0.033(2) 0.022(2) -0.0090(18) 0.0081(17) -0.0031(17)
C41 0.031(2) 0.030(2) 0.014(2) 0.0021(18) -0.0017(17) -0.0057(18)
C20 0.021(2) 0.024(2) 0.027(2) -0.0008(19) -0.0058(17) 0.0017(17)
C64 0.033(2) 0.024(2) 0.025(2) 0.0084(19) -0.0062(19) 0.0011(19)
C65 0.018(2) 0.027(2) 0.020(2) 0.0005(18) 0.0007(16) 0.0019(17)
C18 0.019(2) 0.030(2) 0.028(2) 0.0048(19) -0.0022(17) 0.0025(18)
C49 0.021(2) 0.021(2) 0.026(2) -0.0010(18) -0.0003(17) -0.0008(17)
C52 0.023(2) 0.039(3) 0.027(2) -0.008(2) 0.0028(18) 0.004(2)
C43 0.034(2) 0.032(2) 0.021(2) -0.0040(19) 0.0019(18) 0.0046(19)
C58 0.020(2) 0.032(2) 0.032(2) -0.002(2) -0.0076(18) -0.0040(18)
C26 0.027(2) 0.021(2) 0.021(2) 0.0000(18) -0.0005(17) -0.0005(17)
C63 0.032(2) 0.021(2) 0.023(2) 0.0068(18) 0.0022(18) -0.0054(19)
C56 0.025(2) 0.028(2) 0.026(2) -0.0038(19) -0.0060(17) 0.0096(18)
C57 0.031(2) 0.020(2) 0.035(2) -0.0007(19) -0.0068(19) 0.0037(18)
C9 0.014(2) 0.026(2) 0.026(2) -0.0051(19) -0.0041(16) 0.0029(17)
C50 0.027(2) 0.020(2) 0.035(2) -0.010(2) -0.0038(19) 0.0030(18)
C13 0.019(2) 0.024(2) 0.034(2) -0.004(2) -0.0072(18) -0.0041(17)
C30 0.021(2) 0.026(2) 0.022(2) -0.0038(18) -0.0043(17) 0.0038(17)
C39 0.032(2) 0.036(2) 0.020(2) -0.0039(19) -0.0043(18) -0.0069(19)
C14 0.017(2) 0.036(2) 0.028(2) 0.001(2) -0.0066(17) -0.0022(18)
C4 0.0149(19) 0.029(2) 0.028(2) -0.0113(19) 0.0044(16) 0.0022(17)
C10 0.0150(19) 0.024(2) 0.033(2) -0.003(2) -0.0056(16) 0.0004(17)
C32 0.030(2) 0.029(2) 0.038(3) -0.005(2) -0.0049(19) 0.0094(19)
C27 0.027(2) 0.027(2) 0.024(2) 0.0039(19) -0.0048(17) -0.0049(18)
C31 0.020(2) 0.040(3) 0.034(2) -0.003(2) -0.0078(18) 0.0066(18)
C51 0.027(2) 0.037(3) 0.029(2) -0.016(2) -0.0032(19) 0.006(2)
C11 0.036(2) 0.023(2) 0.046(3) -0.003(2) 0.003(2) -0.0043(19)
C47 0.041(3) 0.035(2) 0.024(2) -0.005(2) 0.0021(19) -0.020(2)
C37 0.031(2) 0.044(3) 0.044(3) -0.023(2) -0.008(2) -0.005(2)
C21 0.032(2) 0.028(2) 0.030(2) 0.006(2) -0.0074(19) -0.0045(19)
C45 0.051(3) 0.024(2) 0.030(2) -0.002(2) 0.001(2) 0.001(2)
C12 0.034(2) 0.035(3) 0.035(2) 0.005(2) -0.001(2) 0.003(2)
C22 0.031(2) 0.031(2) 0.052(3) -0.011(2) 0.000(2) 0.001(2)
C15 0.032(3) 0.048(3) 0.035(3) 0.004(2) -0.018(2) -0.005(2)
C36 0.065(3) 0.070(3) 0.031(3) -0.002(3) 0.003(2) -0.049(3)
C17 0.070(4) 0.073(4) 0.050(3) -0.020(3) -0.039(3) 0.013(3)
C16 0.092(5) 0.096(5) 0.072(4) -0.022(4) -0.050(4) 0.039(4)

loop_
_atom_type_symbol
_atom_type_description
_atom_type_scat_dispersion_real
_atom_type_scat_dispersion_imag
_atom_type_scat_source
C C 0.0033 0.0016 'International Tables Vol C Tables 4.2.6.8 and 6.1.1.4'
H H 0.0000 0.0000 'International Tables Vol C Tables 4.2.6.8 and 6.1.1.4'
N N 0.0061 0.0033 'International Tables Vol C Tables 4.2.6.8 and 6.1.1.4'
P P 0.1023 0.0942 'International Tables Vol C Tables 4.2.6.8 and 6.1.1.4'
Co Co 0.3494 0.9721 'International Tables Vol C Tables 4.2.6.8 and 6.1.1.4'

loop_
_geom_angle_atom_site_label_1
_geom_angle_atom_site_label_2
_geom_angle_atom_site_label_3
_geom_angle
P1 Co1 C40 104.26(9)
C1 Co1 P1 96.63(10)
C1 Co1 C40 156.71(13)
C1 Co1 C42 143.34(15)
C1 Co1 C38 118.33(14)
C1 Co1 C44 106.36(15)
C1 Co1 C46 93.68(14)
C42 Co1 P1 104.14(10)
C42 Co1 C40 39.53(12)
C38 Co1 P1 133.71(10)
C38 Co1 C40 38.52(13)
C38 Co1 C42 65.82(13)
C44 Co1 P1 133.99(11)
C44 Co1 C40 65.79(13)
C44 Co1 C42 38.82(13)
C44 Co1 C38 66.54(13)
C46 Co1 P1 169.62(11)
C46 Co1 C40 65.84(13)
C46 Co1 C42 66.42(14)
C46 Co1 C38 39.64(13)
C46 Co1 C44 40.44(14)
C54 P1 Co1 115.23(11)
C54 P1 C48 99.91(14)
C60 P1 Co1 115.51(11)
C60 P1 C54 101.14(15)
C60 P1 C48 99.35(15)
C48 P1 Co1 122.32(11)
C1 N1 C2 151.5(3)
C42 C40 Co1 69.64(18)
C42 C40 C41 125.4(3)
C38 C40 Co1 69.97(19)
C38 C40 C42 108.2(3)
C38 C40 C41 125.4(3)
C41 C40 Co1 135.2(2)
C24 C23 C7 120.8(3)
C24 C23 C34 120.0(3)
C34 C23 C7 119.1(3)
N1 C1 Co1 171.2(3)
C40 C42 Co1 70.84(19)
C40 C42 C43 125.7(3)
C44 C42 Co1 69.2(2)
C44 C42 C40 107.8(3)
C44 C42 C43 126.2(3)
C43 C42 Co1 130.8(2)
C55 C54 P1 119.1(3)
C55 C54 C59 117.8(3)
C59 C54 P1 123.1(3)
C6 C7 C23 120.5(3)
C6 C7 C2 118.4(3)
C2 C7 C23 120.9(3)
C40 C38 Co1 71.51(18)
C40 C38 C46 107.7(3)
C40 C38 C39 126.1(3)
C46 C38 Co1 67.45(18)
C46 C38 C39 126.0(3)
C39 C38 Co1 129.7(2)
C42 C44 Co1 72.0(2)
C42 C44 C46 107.8(3)
C42 C44 C45 126.3(3)
C46 C44 Co1 68.3(2)
C46 C44 C45 125.9(4)
C45 C44 Co1 127.4(2)
C61 C60 P1 122.9(3)
C61 C60 C65 117.3(3)
C65 C60 P1 119.7(3)
C7 C6 H6 119.3
C5 C6 C7 121.3(3)
C5 C6 H6 119.3
C19 C8 C3 121.6(3)
C19 C8 C9 120.2(3)
C9 C8 C3 118.1(3)
C48 C53 H53 119.3
C48 C53 C52 121.4(3)
C52 C53 H53 119.3
C23 C24 C25 122.5(3)
C28 C24 C23 118.7(3)
C28 C24 C25 118.8(3)
C60 C61 H61 119.3
C62 C61 C60 121.5(3)
C62 C61 H61 119.3
C53 C48 P1 121.4(3)
C53 C48 C49 117.3(3)
C49 C48 P1 121.3(3)
C23 C34 C35 121.6(3)
C33 C34 C23 118.4(3)
C33 C34 C35 119.9(3)
C8 C19 C20 122.0(3)
C8 C19 C18 118.9(3)
C18 C19 C20 119.1(3)
C24 C28 H28 118.7
C29 C28 C24 122.6(3)
C29 C28 H28 118.7
N1 C2 C7 117.8(3)
N1 C2 C3 121.8(3)
C3 C2 C7 120.3(3)
C54 C55 H55 119.6
C54 C55 C57 120.7(3)
C57 C55 H55 119.6
C34 C35 H35 106.6
C37 C35 C34 114.2(3)
C37 C35 H35 106.6
C36 C35 C34 111.4(3)
C36 C35 H35 106.6
C36 C35 C37 111.0(3)
C24 C25 H25 107.9
C24 C25 C26 110.8(3)
C24 C25 C27 112.5(3)
C26 C25 H25 107.9
C27 C25 H25 107.9
C27 C25 C26 109.8(3)
C61 C62 H62 120.0
C63 C62 C61 120.0(3)
C63 C62 H62 120.0
C34 C33 H33 118.5
C29 C33 C34 123.0(3)
C29 C33 H33 118.5
C2 C3 C8 122.6(3)
C4 C3 C8 119.4(3)
C4 C3 C2 117.7(3)
C38 C46 Co1 72.91(19)
C38 C46 C44 108.5(3)
C38 C46 C47 126.1(3)
C44 C46 Co1 71.2(2)
C44 C46 C47 125.1(3)
C47 C46 Co1 127.0(3)
C54 C59 H59 119.5
C58 C59 C54 121.1(3)
C58 C59 H59 119.5
C28 C29 C33 117.3(3)
C28 C29 C30 123.5(3)
C33 C29 C30 119.2(3)
C6 C5 H5 120.4
C4 C5 C6 119.2(3)
C4 C5 H5 120.4
C40 C41 H41A 109.5
C40 C41 H41B 109.5
C40 C41 H41C 109.5
H41A C41 H41B 109.5
H41A C41 H41C 109.5
H41B C41 H41C 109.5
C19 C20 H20 107.4
C19 C20 C22 109.9(3)
C21 C20 C19 113.1(3)
C21 C20 H20 107.4
C21 C20 C22 111.3(3)
C22 C20 H20 107.4
C65 C64 H64 119.8
C63 C64 H64 119.8
C63 C64 C65 120.3(3)
C60 C65 H65 119.5
C64 C65 C60 121.1(3)
C64 C65 H65 119.5
C19 C18 H18 119.0
C14 C18 C19 121.9(3)
C14 C18 H18 119.0
C48 C49 H49 119.3
C50 C49 C48 121.4(4)
C50 C49 H49 119.3
C53 C52 H52 119.8
C51 C52 C53 120.3(4)
C51 C52 H52 119.8
C42 C43 H43A 109.5
C42 C43 H43B 109.5
C42 C43 H43C 109.5
H43A C43 H43B 109.5
H43A C43 H43C 109.5
H43B C43 H43C 109.5
C59 C58 H58 119.7
C56 C58 C59 120.5(3)
C56 C58 H58 119.7
C25 C26 H26A 109.5
C25 C26 H26B 109.5
C25 C26 H26C 109.5
H26A C26 H26B 109.5
H26A C26 H26C 109.5
H26B C26 H26C 109.5
C62 C63 C64 119.8(3)
C62 C63 H63 120.1
C64 C63 H63 120.1
C58 C56 H56 120.3
C58 C56 C57 119.4(3)
C57 C56 H56 120.3
C55 C57 H57 119.7
C56 C57 C55 120.5(3)
C56 C57 H57 119.7
C8 C9 C10 121.7(3)
C13 C9 C8 118.0(3)
C13 C9 C10 120.2(3)
C49 C50 H50 119.7
C49 C50 C51 120.5(4)
C51 C50 H50 119.7
C9 C13 H13 118.5
C14 C13 C9 123.0(3)
C14 C13 H13 118.5
C29 C30 H30 108.1
C29 C30 C32 109.9(3)
C29 C30 C31 114.2(3)
C32 C30 H30 108.1
C31 C30 H30 108.1
C31 C30 C32 108.1(3)
C38 C39 H39A 109.5
C38 C39 H39B 109.5
C38 C39 H39C 109.5
H39A C39 H39B 109.5
H39A C39 H39C 109.5
H39B C39 H39C 109.5
C18 C14 C15 122.8(3)
C13 C14 C18 118.0(3)
C13 C14 C15 119.3(3)
C3 C4 H4 118.8
C5 C4 C3 122.5(3)
C5 C4 H4 118.8
C9 C10 H10 107.1
C9 C10 C11 113.9(3)
C9 C10 C12 111.9(3)
C11 C10 H10 107.1
C12 C10 H10 107.1
C12 C10 C11 109.3(3)
C30 C32 H32A 109.5
C30 C32 H32B 109.5
C30 C32 H32C 109.5
H32A C32 H32B 109.5
H32A C32 H32C 109.5
H32B C32 H32C 109.5
C25 C27 H27A 109.5
C25 C27 H27B 109.5
C25 C27 H27C 109.5
H27A C27 H27B 109.5
H27A C27 H27C 109.5
H27B C27 H27C 109.5
C30 C31 H31A 109.5
C30 C31 H31B 109.5
C30 C31 H31C 109.5
H31A C31 H31B 109.5
H31A C31 H31C 109.5
H31B C31 H31C 109.5
C52 C51 C50 119.0(4)
C52 C51 H51 120.5
C50 C51 H51 120.5
C10 C11 H11A 109.5
C10 C11 H11B 109.5
C10 C11 H11C 109.5
H11A C11 H11B 109.5
H11A C11 H11C 109.5
H11B C11 H11C 109.5
C46 C47 H47A 109.5
C46 C47 H47B 109.5
C46 C47 H47C 109.5
H47A C47 H47B 109.5
H47A C47 H47C 109.5
H47B C47 H47C 109.5
C35 C37 H37A 109.5
C35 C37 H37B 109.5
C35 C37 H37C 109.5
H37A C37 H37B 109.5
H37A C37 H37C 109.5
H37B C37 H37C 109.5
C20 C21 H21A 109.5
C20 C21 H21B 109.5
C20 C21 H21C 109.5
H21A C21 H21B 109.5
H21A C21 H21C 109.5
H21B C21 H21C 109.5
C44 C45 H45A 109.5
C44 C45 H45B 109.5
C44 C45 H45C 109.5
H45A C45 H45B 109.5
H45A C45 H45C 109.5
H45B C45 H45C 109.5
C10 C12 H12A 109.5
C10 C12 H12B 109.5
C10 C12 H12C 109.5
H12A C12 H12B 109.5
H12A C12 H12C 109.5
H12B C12 H12C 109.5
C20 C22 H22A 109.5
C20 C22 H22B 109.5
C20 C22 H22C 109.5
H22A C22 H22B 109.5
H22A C22 H22C 109.5
H22B C22 H22C 109.5
C14 C15 H15 107.7
C17 C15 C14 109.7(3)
C17 C15 H15 107.7
C16 C15 C14 112.6(4)
C16 C15 H15 107.7
C16 C15 C17 111.1(4)
C35 C36 H36A 109.5
C35 C36 H36B 109.5
C35 C36 H36C 109.5
H36A C36 H36B 109.5
H36A C36 H36C 109.5
H36B C36 H36C 109.5
C15 C17 H17A 109.5
C15 C17 H17B 109.5
C15 C17 H17C 109.5
H17A C17 H17B 109.5
H17A C17 H17C 109.5
H17B C17 H17C 109.5
C15 C16 H16A 109.5
C15 C16 H16B 109.5
C15 C16 H16C 109.5
H16A C16 H16B 109.5
H16A C16 H16C 109.5
H16B C16 H16C 109.5

loop_
_geom_bond_atom_site_label_1
_geom_bond_atom_site_label_2
_geom_bond_distance
Co1 P1 2.1472(10)
Co1 C40 2.151(3)
Co1 C1 1.738(4)
Co1 C42 2.135(4)
Co1 C38 2.131(3)
Co1 C44 2.098(4)
Co1 C46 2.059(3)
P1 C54 1.850(3)
P1 C60 1.828(4)
P1 C48 1.857(4)
N1 C1 1.204(4)
N1 C2 1.402(4)
C40 C42 1.449(5)
C40 C38 1.412(5)
C40 C41 1.493(5)
C23 C7 1.495(4)
C23 C24 1.407(4)
C23 C34 1.408(5)
C42 C44 1.407(5)
C42 C43 1.495(5)
C54 C55 1.381(5)
C54 C59 1.403(4)
C7 C6 1.395(5)
C7 C2 1.421(4)
C38 C46 1.422(5)
C38 C39 1.511(5)
C44 C46 1.437(5)
C44 C45 1.502(5)
C60 C61 1.396(5)
C60 C65 1.400(4)
C6 H6 0.9500
C6 C5 1.383(5)
C8 C19 1.400(5)
C8 C3 1.500(4)
C8 C9 1.413(5)
C53 H53 0.9500
C53 C48 1.384(5)
C53 C52 1.386(5)
C24 C28 1.396(4)
C24 C25 1.516(4)
C61 H61 0.9500
C61 C62 1.388(5)
C48 C49 1.398(4)
C34 C35 1.534(4)
C34 C33 1.391(4)
C19 C20 1.526(5)
C19 C18 1.408(4)
C28 H28 0.9500
C28 C29 1.384(5)
C2 C3 1.414(5)
C55 H55 0.9500
C55 C57 1.395(5)
C35 H35 1.0000
C35 C37 1.520(5)
C35 C36 1.511(5)
C25 H25 1.0000
C25 C26 1.538(4)
C25 C27 1.531(5)
C62 H62 0.9500
C62 C63 1.377(5)
C33 H33 0.9500
C33 C29 1.390(4)
C3 C4 1.392(5)
C46 C47 1.502(5)
C59 H59 0.9500
C59 C58 1.382(5)
C29 C30 1.519(4)
C5 H5 0.9500
C5 C4 1.382(5)
C41 H41A 0.9800
C41 H41B 0.9800
C41 H41C 0.9800
C20 H20 1.0000
C20 C21 1.516(5)
C20 C22 1.543(5)
C64 H64 0.9500
C64 C65 1.384(5)
C64 C63 1.381(5)
C65 H65 0.9500
C18 H18 0.9500
C18 C14 1.385(5)
C49 H49 0.9500
C49 C50 1.372(5)
C52 H52 0.9500
C52 C51 1.378(5)
C43 H43A 0.9800
C43 H43B 0.9800
C43 H43C 0.9800
C58 H58 0.9500
C58 C56 1.369(5)
C26 H26A 0.9800
C26 H26B 0.9800
C26 H26C 0.9800
C63 H63 0.9500
C56 H56 0.9500
C56 C57 1.381(5)
C57 H57 0.9500
C9 C13 1.401(4)
C9 C10 1.522(5)
C50 H50 0.9500
C50 C51 1.383(5)
C13 H13 0.9500
C13 C14 1.377(5)
C30 H30 1.0000
C30 C32 1.526(5)
C30 C31 1.523(5)
C39 H39A 0.9800
C39 H39B 0.9800
C39 H39C 0.9800
C14 C15 1.542(5)
C4 H4 0.9500
C10 H10 1.0000
C10 C11 1.532(5)
C10 C12 1.527(5)
C32 H32A 0.9800
C32 H32B 0.9800
C32 H32C 0.9800
C27 H27A 0.9800
C27 H27B 0.9800
C27 H27C 0.9800
C31 H31A 0.9800
C31 H31B 0.9800
C31 H31C 0.9800
C51 H51 0.9500
C11 H11A 0.9800
C11 H11B 0.9800
C11 H11C 0.9800
C47 H47A 0.9800
C47 H47B 0.9800
C47 H47C 0.9800
C37 H37A 0.9800
C37 H37B 0.9800
C37 H37C 0.9800
C21 H21A 0.9800
C21 H21B 0.9800
C21 H21C 0.9800
C45 H45A 0.9800
C45 H45B 0.9800
C45 H45C 0.9800
C12 H12A 0.9800
C12 H12B 0.9800
C12 H12C 0.9800
C22 H22A 0.9800
C22 H22B 0.9800
C22 H22C 0.9800
C15 H15 1.0000
C15 C17 1.516(6)
C15 C16 1.492(6)
C36 H36A 0.9800
C36 H36B 0.9800
C36 H36C 0.9800
C17 H17A 0.9800
C17 H17B 0.9800
C17 H17C 0.9800
C16 H16A 0.9800
C16 H16B 0.9800
C16 H16C 0.9800
